data_1510996
loop_
_publ_author_name
'Rupp, B.'
'Rogl, P.'
'Hulliger, F.'

_publ_section_title
;
 Magnetism and structural chemistry of ternary borides RE Co2 B2: (RE= Y,
 La, Pr, Nd, Sm, Gd, Tb, Dy, Ho or Er) and boron substitution in (Y, Ce)
 Co2 Si2-x Bx
;
_journal_name_full 'Journal of the Less-Common Metals'
_journal_page_first 113
_journal_page_last 125
_journal_paper_doi 10.1016/0022-5088(87)90344-4
_journal_volume 135
_journal_year 1987
_chemical_formula_sum 'B2 Co2 Ho'
_chemical_name_systematic 'Co2 Ho B2'
_space_group_IT_number 139
_symmetry_space_group_name_Hall '-I 4 2'
_symmetry_space_group_name_H-M 'I 4/m m m'
_cell_angle_alpha 90
_cell_angle_beta 90
_cell_angle_gamma 90
_cell_formula_units_Z 2
_cell_length_a 3.5517
_cell_length_b 3.5517
_cell_length_c 9.251
_cell_volume 116.697
_citation_journal_id_ASTM JCOMAH
_cod_data_source_file boron_82.cif
_cod_data_source_block B2Co2Ho1
_cod_original_cell_volume 116.6974
_cod_original_formula_sum 'B2 Co2 Ho1'
_cod_database_code 1510996

loop_
_symmetry_equiv_pos_as_xyz
x,y,z
-y,x,z
-x,-y,z
y,-x,z
x,-y,-z
y,x,-z
-x,y,-z
-y,-x,-z
-x,-y,-z
y,-x,-z
x,y,-z
-y,x,-z
-x,y,z
-y,-x,z
x,-y,z
y,x,z
x+1/2,y+1/2,z+1/2
-y+1/2,x+1/2,z+1/2
-x+1/2,-y+1/2,z+1/2
y+1/2,-x+1/2,z+1/2
x+1/2,-y+1/2,-z+1/2
y+1/2,x+1/2,-z+1/2
-x+1/2,y+1/2,-z+1/2
-y+1/2,-x+1/2,-z+1/2
-x+1/2,-y+1/2,-z+1/2
y+1/2,-x+1/2,-z+1/2
x+1/2,y+1/2,-z+1/2
-y+1/2,x+1/2,-z+1/2
-x+1/2,y+1/2,z+1/2
-y+1/2,-x+1/2,z+1/2
x+1/2,-y+1/2,z+1/2
y+1/2,x+1/2,z+1/2

loop_
_atom_site_label
_atom_site_type_symbol
_atom_site_fract_x
_atom_site_fract_y
_atom_site_fract_z
_atom_site_occupancy
_atom_site_U_iso_or_equiv
Co1 Co 0 0.5 0.25 1 0.0
B1 B 0 0 0.375 1 0.0
Ho1 Ho 0 0 0 1 0.0
